data_8102111
loop_
_publ_author_name
'Spannenberg, Anke'
'Beweries, Torsten'
'Bach, Marc A.'
'Rosenthal, Uwe'

_publ_section_title
;
Crystal structure of \m-oxo-bis(\s-1,2-bis(trimethylsilyl)
vinylhafnocene) benzene solvate, [C~2~H{Si(CH~3~)~3~}~2~Hf(C~5~H~5~)
~2~]~2~O &#x00B7; C~6~H~6~
;
_journal_issue 3
_journal_name_full 'Zeitschrift f\"ur Kristallographie - New Crystal Structures'
_journal_page_first 187
_journal_page_last 188
_journal_volume 222
_journal_year 2007
_chemical_formula_structural '[C2H<Si(CH3)3>2Hf(C5H5)2]2O &#x00B7; C6H6'
_chemical_formula_sum 'C42 H64 Hf2 O Si4'
_chemical_formula_weight 1054.27
_chemical_name_systematic
; 
\m-oxo-bis[\s-1,2-bis(trimethylsilyl)vinylhafnocene] benzene solvate
;
_space_group_IT_number 14
_symmetry_cell_setting monoclinic
_symmetry_space_group_name_Hall '-P 2ybc'
_symmetry_space_group_name_H-M 'P 1 21/c 1'
_atom_sites_solution_hydrogens geom
_atom_sites_solution_primary direct
_atom_sites_solution_secondary difmap
_audit_creation_method SHELXL-97
_cell_angle_alpha 90.00
_cell_angle_beta 95.229(7)
_cell_angle_gamma 90.00
_cell_formula_units_Z 2
_cell_length_a 11.4420(10)
_cell_length_b 9.7998(6)
_cell_length_c 19.8266(16)
_cell_measurement_reflns_used all
_cell_measurement_temperature 200(2)
_cell_volume 2213.9(3)
_computing_data_collection STOE-X-AREA
_computing_molecular_graphics XP
_computing_structure_refinement 'SHELXL-97 (Sheldrick, 1997)'
_computing_structure_solution 'SHELXS-97 (Sheldrick, 1990)'
_diffrn_ambient_temperature 200(2)
_diffrn_measured_fraction_theta_full 0.975
_diffrn_measured_fraction_theta_max 0.975
_diffrn_measurement_device_type 'Stoe IPDS 2'
_diffrn_radiation_monochromator graphite
_diffrn_radiation_source 'fine-focus sealed tube'
_diffrn_radiation_type MoK\a
_diffrn_radiation_wavelength 0.71073
_diffrn_reflns_av_R_equivalents 0.0259
_diffrn_reflns_av_sigmaI/netI 0.0268
_diffrn_reflns_limit_h_max 11
_diffrn_reflns_limit_h_min -13
_diffrn_reflns_limit_k_max 9
_diffrn_reflns_limit_k_min -11
_diffrn_reflns_limit_l_max 23
_diffrn_reflns_limit_l_min -23
_diffrn_reflns_number 7900
_diffrn_reflns_theta_full 24.98
_diffrn_reflns_theta_max 24.98
_diffrn_reflns_theta_min 2.06
_exptl_absorpt_coefficient_mu 4.824
_exptl_absorpt_correction_T_max 0.3194
_exptl_absorpt_correction_T_min 0.2403
_exptl_absorpt_correction_type numerical
_exptl_crystal_colour colorless
_exptl_crystal_density_diffrn 1.582
_exptl_crystal_density_method 'not measured'
_exptl_crystal_description prism
_exptl_crystal_F_000 1048
_exptl_crystal_size_max 0.4
_exptl_crystal_size_mid 0.3
_exptl_crystal_size_min 0.3
_refine_diff_density_max 1.000
_refine_diff_density_min -0.685
_refine_diff_density_rms 0.073
_refine_ls_extinction_method none
_refine_ls_goodness_of_fit_ref 0.959
_refine_ls_hydrogen_treatment mixed
_refine_ls_matrix_type full
_refine_ls_number_parameters 227
_refine_ls_number_reflns 3797
_refine_ls_number_restraints 0
_refine_ls_restrained_S_all 0.959
_refine_ls_R_factor_all 0.0231
_refine_ls_R_factor_gt 0.0173
_refine_ls_shift/su_max 0.004
_refine_ls_shift/su_mean 0.000
_refine_ls_structure_factor_coef Fsqd
_refine_ls_weighting_details 'calc w=1/[\s^2^(Fo^2^)+(0.0204P)^2^+0.0000P] where P=(Fo^2^+2Fc^2^)/3'
_refine_ls_weighting_scheme calc
_refine_ls_wR_factor_gt 0.0362
_refine_ls_wR_factor_ref 0.0370
_reflns_number_gt 3295
_reflns_number_total 3797
_reflns_threshold_expression >2sigma(I)
_cod_data_source_file 1267-1991.cff
_cod_data_source_block ks508
_cod_original_sg_symbol_H-M P12(1)/c1
_cod_database_code 8102111

loop_
_symmetry_equiv_pos_as_xyz
'x, y, z'
'-x, y+1/2, -z+1/2'
'-x, -y, -z'
'x, -y-1/2, z-1/2'

loop_
_atom_site_label
_atom_site_type_symbol
_atom_site_fract_x
_atom_site_fract_y
_atom_site_fract_z
_atom_site_U_iso_or_equiv
_atom_site_adp_type
_atom_site_occupancy
_atom_site_symmetry_multiplicity
_atom_site_Wyckoff_symbol
_atom_site_calc_flag
_atom_site_refinement_flags
_atom_site_disorder_assembly
_atom_site_disorder_group
C1 C 0.2164(3) 0.0149(3) 0.61868(13) 0.0225(6) Uani 1 4 e d . . .
C2 C 0.1516(3) -0.0884(3) 0.64023(14) 0.0287(7) Uani 1 4 e d . . .
C3 C 0.4492(3) 0.1924(4) 0.63061(17) 0.0480(10) Uani 1 4 e d . . .
H3A H 0.4741 0.1518 0.5891 0.072 Uiso 1 4 e calc R . .
H3B H 0.5184 0.2136 0.6616 0.072 Uiso 1 4 e calc R . .
H3C H 0.4052 0.2764 0.6194 0.072 Uiso 1 4 e calc R . .
C4 C 0.3142(3) 0.1591(4) 0.75044(16) 0.0410(8) Uani 1 4 e d . . .
H4A H 0.2620 0.2360 0.7377 0.062 Uiso 1 4 e calc R . .
H4B H 0.3858 0.1930 0.7759 0.062 Uiso 1 4 e calc R . .
H4C H 0.2743 0.0952 0.7787 0.062 Uiso 1 4 e calc R . .
C5 C 0.4537(3) -0.0784(4) 0.69401(19) 0.0479(10) Uani 1 4 e d . . .
H5A H 0.4738 -0.1230 0.6524 0.072 Uiso 1 4 e calc R . .
H5B H 0.4143 -0.1438 0.7216 0.072 Uiso 1 4 e calc R . .
H5C H 0.5256 -0.0455 0.7196 0.072 Uiso 1 4 e calc R . .
C6 C 0.2175(3) -0.1585(4) 0.79809(15) 0.0432(9) Uani 1 4 e d . . .
H6A H 0.3000 -0.1322 0.7970 0.065 Uiso 1 4 e calc R . .
H6B H 0.2118 -0.2334 0.8304 0.065 Uiso 1 4 e calc R . .
H6C H 0.1724 -0.0801 0.8121 0.065 Uiso 1 4 e calc R . .
C7 C 0.0024(4) -0.2636(6) 0.7206(2) 0.0818(19) Uani 1 4 e d . . .
H7A H -0.0344 -0.2945 0.6767 0.123 Uiso 1 4 e calc R . .
H7B H -0.0403 -0.1843 0.7359 0.123 Uiso 1 4 e calc R . .
H7C H 0.0002 -0.3374 0.7538 0.123 Uiso 1 4 e calc R . .
C8 C 0.2379(6) -0.3722(4) 0.6900(2) 0.0764(16) Uani 1 4 e d . . .
H8A H 0.2075 -0.4040 0.6450 0.115 Uiso 1 4 e calc R . .
H8B H 0.2269 -0.4435 0.7235 0.115 Uiso 1 4 e calc R . .
H8C H 0.3217 -0.3515 0.6901 0.115 Uiso 1 4 e calc R . .
C9 C 0.0231(3) 0.2785(3) 0.57451(17) 0.0363(8) Uani 1 4 e d . . .
H9 H -0.0338 0.2449 0.6023 0.044 Uiso 1 4 e calc R . .
C10 C 0.0052(3) 0.3070(4) 0.50531(18) 0.0424(9) Uani 1 4 e d . . .
H10 H -0.0669 0.2974 0.4779 0.051 Uiso 1 4 e calc R . .
C11 C 0.1098(4) 0.3517(4) 0.48356(19) 0.0476(10) Uani 1 4 e d . . .
H11 H 0.1224 0.3769 0.4385 0.057 Uiso 1 4 e calc R . .
C12 C 0.1946(4) 0.3535(3) 0.5395(2) 0.0452(9) Uani 1 4 e d . . .
H12 H 0.2743 0.3806 0.5391 0.054 Uiso 1 4 e calc R . .
C13 C 0.1407(3) 0.3086(3) 0.59528(17) 0.0381(8) Uani 1 4 e d . . .
H13 H 0.1773 0.2997 0.6400 0.046 Uiso 1 4 e calc R . .
C14 C 0.3379(3) 0.1187(4) 0.46368(16) 0.0377(8) Uani 1 4 e d . . .
H14 H 0.3916 0.1889 0.4783 0.045 Uiso 1 4 e calc R . .
C15 C 0.3333(3) -0.0119(4) 0.49124(15) 0.0332(8) Uani 1 4 e d . . .
H15 H 0.3840 -0.0463 0.5280 0.040 Uiso 1 4 e calc R . .
C16 C 0.2415(3) -0.0838(4) 0.45567(15) 0.0334(7) Uani 1 4 e d . . .
H16 H 0.2184 -0.1748 0.4643 0.040 Uiso 1 4 e calc R . .
C17 C 0.1900(3) 0.0024(4) 0.40536(14) 0.0375(8) Uani 1 4 e d . . .
H17 H 0.1262 -0.0202 0.3733 0.045 Uiso 1 4 e calc R . .
C18 C 0.2484(3) 0.1275(4) 0.41016(15) 0.0417(9) Uani 1 4 e d . . .
H18 H 0.2309 0.2050 0.3822 0.050 Uiso 1 4 e calc R . .
C19 C 0.5246(5) 0.9662(6) 0.0657(2) 0.0780(18) Uani 1 4 e d . . .
H19 H 0.5413 0.9418 0.1120 0.094 Uiso 1 4 e calc R . .
C20 C 0.4322(5) 0.9014(5) 0.0271(2) 0.0734(15) Uani 1 4 e d . . .
H20 H 0.3866 0.8337 0.0468 0.088 Uiso 1 4 e calc R . .
C21 C 0.4090(5) 0.9366(6) -0.0384(3) 0.0741(16) Uani 1 4 e d . . .
H21 H 0.3466 0.8938 -0.0654 0.089 Uiso 1 4 e calc R . .
Hf1 Hf 0.144568(10) 0.105601(12) 0.516700(5) 0.01932(4) Uani 1 4 e d . . .
O1 O 0.0000 0.0000 0.5000 0.0227(6) Uani 1 2 b d S . .
Si1 Si 0.35372(7) 0.06922(9) 0.67194(4) 0.02832(19) Uani 1 4 e d . . .
Si2 Si 0.15736(9) -0.21529(10) 0.71198(4) 0.0356(2) Uani 1 4 e d . . .
H2 H 0.085(4) -0.120(4) 0.6122(19) 0.051(11) Uiso 1 4 e d . . .

loop_
_atom_site_aniso_label
_atom_site_aniso_U_11
_atom_site_aniso_U_22
_atom_site_aniso_U_33
_atom_site_aniso_U_23
_atom_site_aniso_U_13
_atom_site_aniso_U_12
C1 0.0210(16) 0.0278(15) 0.0192(12) -0.0015(11) 0.0037(11) 0.0012(12)
C2 0.0260(16) 0.0355(18) 0.0235(13) 0.0013(13) -0.0031(11) -0.0048(14)
C3 0.035(2) 0.068(3) 0.0402(17) 0.0056(19) -0.0016(14) -0.028(2)
C4 0.042(2) 0.047(2) 0.0324(16) -0.0046(16) -0.0029(14) -0.0091(17)
C5 0.0286(19) 0.063(3) 0.052(2) 0.0109(19) -0.0009(15) 0.0075(18)
C6 0.045(2) 0.057(2) 0.0276(15) 0.0123(16) 0.0012(14) -0.0100(18)
C7 0.053(3) 0.125(5) 0.063(3) 0.054(3) -0.016(2) -0.047(3)
C8 0.127(5) 0.037(2) 0.065(3) 0.006(2) 0.010(3) 0.002(3)
C9 0.035(2) 0.0268(16) 0.0482(18) -0.0088(15) 0.0078(15) 0.0016(15)
C10 0.046(2) 0.0297(17) 0.0491(19) -0.0052(16) -0.0086(16) 0.0103(17)
C11 0.067(3) 0.0295(18) 0.047(2) 0.0106(16) 0.0080(18) 0.0008(18)
C12 0.042(2) 0.0287(18) 0.065(2) -0.0031(17) 0.0067(18) -0.0120(16)
C13 0.048(2) 0.0256(16) 0.0401(17) -0.0114(15) -0.0013(15) 0.0006(16)
C14 0.0239(17) 0.054(2) 0.0377(16) -0.0029(16) 0.0142(13) -0.0116(17)
C15 0.0197(18) 0.050(2) 0.0310(15) -0.0051(15) 0.0075(12) 0.0033(15)
C16 0.0260(17) 0.0387(19) 0.0372(16) -0.0123(14) 0.0114(13) 0.0013(15)
C17 0.0287(19) 0.062(2) 0.0220(14) -0.0101(15) 0.0059(12) -0.0035(17)
C18 0.040(2) 0.061(3) 0.0264(15) 0.0099(15) 0.0151(14) 0.0018(18)
C19 0.105(5) 0.086(4) 0.039(2) -0.015(2) -0.014(3) 0.058(4)
C20 0.093(4) 0.058(3) 0.070(3) -0.016(2) 0.008(3) 0.034(3)
C21 0.077(4) 0.078(4) 0.064(3) -0.030(3) -0.012(3) 0.028(3)
Hf1 0.01683(6) 0.02296(6) 0.01825(6) 0.00001(5) 0.00197(4) -0.00307(6)
O1 0.0208(15) 0.0270(14) 0.0201(12) -0.0024(12) 0.0007(11) -0.0037(12)
Si1 0.0212(4) 0.0390(5) 0.0241(4) 0.0020(4) -0.0016(3) -0.0062(4)
Si2 0.0382(5) 0.0406(5) 0.0270(4) 0.0119(4) -0.0023(4) -0.0119(4)

loop_
_atom_type_symbol
_atom_type_description
_atom_type_scat_dispersion_real
_atom_type_scat_dispersion_imag
_atom_type_scat_source
C C 0.0033 0.0016 'International Tables Vol C Tables 4.2.6.8 and 6.1.1.4'
H H 0.0000 0.0000 'International Tables Vol C Tables 4.2.6.8 and 6.1.1.4'
O O 0.0106 0.0060 'International Tables Vol C Tables 4.2.6.8 and 6.1.1.4'
Si Si 0.0817 0.0704 'International Tables Vol C Tables 4.2.6.8 and 6.1.1.4'
Hf Hf -0.5830 6.1852 'International Tables Vol C Tables 4.2.6.8 and 6.1.1.4'

loop_
_geom_angle_atom_site_label_1
_geom_angle_atom_site_label_2
_geom_angle_atom_site_label_3
_geom_angle
_geom_angle_site_symmetry_1
_geom_angle_site_symmetry_3
_geom_angle_publ_flag
C2 C1 Si1 119.2(2) . . ?
C2 C1 Hf1 114.05(19) . . ?
Si1 C1 Hf1 126.71(15) . . ?
C1 C2 Si2 138.8(2) . . ?
C1 C2 H2 119(2) . . ?
Si2 C2 H2 101(2) . . ?
Si1 C3 H3A 109.5 . . ?
Si1 C3 H3B 109.5 . . ?
H3A C3 H3B 109.5 . . ?
Si1 C3 H3C 109.5 . . ?
H3A C3 H3C 109.5 . . ?
H3B C3 H3C 109.5 . . ?
Si1 C4 H4A 109.5 . . ?
Si1 C4 H4B 109.5 . . ?
H4A C4 H4B 109.5 . . ?
Si1 C4 H4C 109.5 . . ?
H4A C4 H4C 109.5 . . ?
H4B C4 H4C 109.5 . . ?
Si1 C5 H5A 109.5 . . ?
Si1 C5 H5B 109.5 . . ?
H5A C5 H5B 109.5 . . ?
Si1 C5 H5C 109.5 . . ?
H5A C5 H5C 109.5 . . ?
H5B C5 H5C 109.5 . . ?
Si2 C6 H6A 109.5 . . ?
Si2 C6 H6B 109.5 . . ?
H6A C6 H6B 109.5 . . ?
Si2 C6 H6C 109.5 . . ?
H6A C6 H6C 109.5 . . ?
H6B C6 H6C 109.5 . . ?
Si2 C7 H7A 109.5 . . ?
Si2 C7 H7B 109.5 . . ?
H7A C7 H7B 109.5 . . ?
Si2 C7 H7C 109.5 . . ?
H7A C7 H7C 109.5 . . ?
H7B C7 H7C 109.5 . . ?
Si2 C8 H8A 109.5 . . ?
Si2 C8 H8B 109.5 . . ?
H8A C8 H8B 109.5 . . ?
Si2 C8 H8C 109.5 . . ?
H8A C8 H8C 109.5 . . ?
H8B C8 H8C 109.5 . . ?
C10 C9 C13 107.3(3) . . ?
C10 C9 Hf1 74.2(2) . . ?
C13 C9 Hf1 73.9(2) . . ?
C10 C9 H9 126.3 . . ?
C13 C9 H9 126.3 . . ?
Hf1 C9 H9 117.7 . . ?
C11 C10 C9 108.4(3) . . ?
C11 C10 Hf1 73.6(2) . . ?
C9 C10 Hf1 73.82(19) . . ?
C11 C10 H10 125.8 . . ?
C9 C10 H10 125.8 . . ?
Hf1 C10 H10 118.6 . . ?
C10 C11 C12 108.3(3) . . ?
C10 C11 Hf1 74.7(2) . . ?
C12 C11 Hf1 74.1(2) . . ?
C10 C11 H11 125.9 . . ?
C12 C11 H11 125.9 . . ?
Hf1 C11 H11 117.4 . . ?
C13 C12 C11 107.5(4) . . ?
C13 C12 Hf1 74.17(19) . . ?
C11 C12 Hf1 73.6(2) . . ?
C13 C12 H12 126.3 . . ?
C11 C12 H12 126.3 . . ?
Hf1 C12 H12 118.0 . . ?
C12 C13 C9 108.5(3) . . ?
C12 C13 Hf1 74.0(2) . . ?
C9 C13 Hf1 73.97(18) . . ?
C12 C13 H13 125.8 . . ?
C9 C13 H13 125.8 . . ?
Hf1 C13 H13 118.2 . . ?
C15 C14 C18 107.5(3) . . ?
C15 C14 Hf1 74.09(18) . . ?
C18 C14 Hf1 73.37(19) . . ?
C15 C14 H14 126.2 . . ?
C18 C14 H14 126.2 . . ?
Hf1 C14 H14 118.3 . . ?
C14 C15 C16 108.5(3) . . ?
C14 C15 Hf1 74.03(19) . . ?
C16 C15 Hf1 73.46(18) . . ?
C14 C15 H15 125.7 . . ?
C16 C15 H15 125.7 . . ?
Hf1 C15 H15 118.6 . . ?
C17 C16 C15 107.7(3) . . ?
C17 C16 Hf1 73.90(19) . . ?
C15 C16 Hf1 74.42(18) . . ?
C17 C16 H16 126.2 . . ?
C15 C16 H16 126.2 . . ?
Hf1 C16 H16 117.5 . . ?
C18 C17 C16 108.4(3) . . ?
C18 C17 Hf1 73.98(18) . . ?
C16 C17 Hf1 74.02(17) . . ?
C18 C17 H17 125.8 . . ?
C16 C17 H17 125.8 . . ?
Hf1 C17 H17 118.1 . . ?
C17 C18 C14 107.9(3) . . ?
C17 C18 Hf1 73.94(18) . . ?
C14 C18 Hf1 74.32(18) . . ?
C17 C18 H18 126.0 . . ?
C14 C18 H18 126.0 . . ?
Hf1 C18 H18 117.7 . . ?
C21 C19 C20 121.4(4) 3_675 . ?
C21 C19 H19 119.3 3_675 . ?
C20 C19 H19 119.3 . . ?
C21 C20 C19 119.0(5) . . ?
C21 C20 H20 120.5 . . ?
C19 C20 H20 120.5 . . ?
C20 C21 C19 119.6(5) . 3_675 ?
C20 C21 H21 120.2 . . ?
C19 C21 H21 120.2 3_675 . ?
O1 Hf1 C1 100.04(8) . . ?
O1 Hf1 C11 110.58(10) . . ?
C1 Hf1 C11 129.50(11) . . ?
O1 Hf1 C17 83.02(8) . . ?
C1 Hf1 C17 122.02(11) . . ?
C11 Hf1 C17 101.27(13) . . ?
O1 Hf1 C18 111.04(8) . . ?
C1 Hf1 C18 127.79(11) . . ?
C11 Hf1 C18 77.03(14) . . ?
C17 Hf1 C18 32.08(12) . . ?
O1 Hf1 C16 86.08(8) . . ?
C1 Hf1 C16 90.00(10) . . ?
C11 Hf1 C16 130.05(12) . . ?
C17 Hf1 C16 32.08(11) . . ?
C18 Hf1 C16 53.23(12) . . ?
O1 Hf1 C12 135.57(9) . . ?
C1 Hf1 C12 99.07(11) . . ?
C11 Hf1 C12 32.32(12) . . ?
C17 Hf1 C12 118.68(13) . . ?
C18 Hf1 C12 87.22(13) . . ?
C16 Hf1 C12 133.59(13) . . ?
O1 Hf1 C13 117.31(9) . . ?
C1 Hf1 C13 77.66(10) . . ?
C11 Hf1 C13 52.93(12) . . ?
C17 Hf1 C13 150.46(12) . . ?
C18 Hf1 C13 118.96(13) . . ?
C16 Hf1 C13 154.92(11) . . ?
C12 Hf1 C13 31.83(12) . . ?
O1 Hf1 C9 86.56(8) . . ?
C1 Hf1 C9 91.58(10) . . ?
C11 Hf1 C9 52.97(13) . . ?
C17 Hf1 C9 146.04(11) . . ?
C18 Hf1 C9 129.90(12) . . ?
C16 Hf1 C9 172.63(11) . . ?
C12 Hf1 C9 53.16(13) . . ?
C13 Hf1 C9 32.17(11) . . ?
O1 Hf1 C10 83.18(9) . . ?
C1 Hf1 C10 123.56(11) . . ?
C11 Hf1 C10 31.69(13) . . ?
C17 Hf1 C10 114.34(11) . . ?
C18 Hf1 C10 101.50(13) . . ?
C16 Hf1 C10 146.04(11) . . ?
C12 Hf1 C10 52.97(13) . . ?
C13 Hf1 C10 52.87(11) . . ?
C9 Hf1 C10 32.02(11) . . ?
O1 Hf1 C14 135.50(8) . . ?
C1 Hf1 C14 97.41(11) . . ?
C11 Hf1 C14 88.07(14) . . ?
C17 Hf1 C14 53.22(11) . . ?
C18 Hf1 C14 32.30(11) . . ?
C16 Hf1 C14 53.23(12) . . ?
C12 Hf1 C14 80.42(13) . . ?
C13 Hf1 C14 106.28(12) . . ?
C9 Hf1 C14 133.56(12) . . ?
C10 Hf1 C14 119.27(13) . . ?
O1 Hf1 C15 116.66(8) . . ?
C1 Hf1 C15 75.89(10) . . ?
C11 Hf1 C15 119.91(13) . . ?
C17 Hf1 C15 52.96(10) . . ?
C18 Hf1 C15 53.02(11) . . ?
C16 Hf1 C15 32.12(10) . . ?
C12 Hf1 C15 106.76(13) . . ?
C13 Hf1 C15 122.82(11) . . ?
C9 Hf1 C15 154.93(11) . . ?
C10 Hf1 C15 151.07(13) . . ?
C14 Hf1 C15 31.88(12) . . ?
Hf1 O1 Hf1 180.0 3_556 . ?
C3 Si1 C5 103.44(19) . . ?
C3 Si1 C4 104.78(18) . . ?
C5 Si1 C4 110.90(17) . . ?
C3 Si1 C1 115.28(14) . . ?
C5 Si1 C1 111.91(16) . . ?
C4 Si1 C1 110.16(15) . . ?
C7 Si2 C8 107.9(3) . . ?
C7 Si2 C6 105.5(2) . . ?
C8 Si2 C6 108.1(2) . . ?
C7 Si2 C2 105.62(17) . . ?
C8 Si2 C2 110.60(19) . . ?
C6 Si2 C2 118.55(16) . . ?

loop_
_geom_bond_atom_site_label_1
_geom_bond_atom_site_label_2
_geom_bond_distance
_geom_bond_site_symmetry_2
_geom_bond_publ_flag
C1 C2 1.348(4) . ?
C1 Si1 1.888(3) . ?
C1 Hf1 2.291(3) . ?
C2 Si2 1.886(3) . ?
C2 H2 0.95(4) . ?
C3 Si1 1.867(4) . ?
C3 H3A 0.9800 . ?
C3 H3B 0.9800 . ?
C3 H3C 0.9800 . ?
C4 Si1 1.879(4) . ?
C4 H4A 0.9800 . ?
C4 H4B 0.9800 . ?
C4 H4C 0.9800 . ?
C5 Si1 1.871(4) . ?
C5 H5A 0.9800 . ?
C5 H5B 0.9800 . ?
C5 H5C 0.9800 . ?
C6 Si2 1.867(3) . ?
C6 H6A 0.9800 . ?
C6 H6B 0.9800 . ?
C6 H6C 0.9800 . ?
C7 Si2 1.858(5) . ?
C7 H7A 0.9800 . ?
C7 H7B 0.9800 . ?
C7 H7C 0.9800 . ?
C8 Si2 1.865(5) . ?
C8 H8A 0.9800 . ?
C8 H8B 0.9800 . ?
C8 H8C 0.9800 . ?
C9 C10 1.397(5) . ?
C9 C13 1.402(5) . ?
C9 Hf1 2.531(3) . ?
C9 H9 0.9500 . ?
C10 C11 1.381(6) . ?
C10 Hf1 2.535(3) . ?
C10 H10 0.9500 . ?
C11 C12 1.405(5) . ?
C11 Hf1 2.522(3) . ?
C11 H11 0.9500 . ?
C12 C13 1.387(5) . ?
C12 Hf1 2.527(3) . ?
C12 H12 0.9500 . ?
C13 Hf1 2.529(3) . ?
C13 H13 0.9500 . ?
C14 C15 1.394(5) . ?
C14 C18 1.409(5) . ?
C14 Hf1 2.538(3) . ?
C14 H14 0.9500 . ?
C15 C16 1.401(4) . ?
C15 Hf1 2.539(3) . ?
C15 H15 0.9500 . ?
C16 C17 1.396(5) . ?
C16 Hf1 2.526(3) . ?
C16 H16 0.9500 . ?
C17 C18 1.396(5) . ?
C17 Hf1 2.525(3) . ?
C17 H17 0.9500 . ?
C18 Hf1 2.526(3) . ?
C18 H18 0.9500 . ?
C19 C21 1.362(8) 3_675 ?
C19 C20 1.400(8) . ?
C19 H19 0.9500 . ?
C20 C21 1.347(7) . ?
C20 H20 0.9500 . ?
C21 C19 1.362(8) 3_675 ?
C21 H21 0.9500 . ?
Hf1 O1 1.95371(17) . ?
O1 Hf1 1.95371(17) 3_556 ?
